data_4061574
_journal_name_full Organometallics
_journal_paper_doi 10.1021/om0503646
_journal_year 2005
_chemical_absolute_configuration rmad
_chemical_formula_moiety 'C31 H34 O2 P2 S2'
_chemical_formula_structural 'C31 H34 O2 P2 S2'
_chemical_formula_sum 'C31 H34 O2 P2 S2'
_chemical_formula_weight 564.64
_space_group_IT_number 4
_symmetry_cell_setting monoclinic
_symmetry_space_group_name_Hall 'P 2yb'
_symmetry_space_group_name_H-M 'P 1 21 1'
_cell_angle_alpha 90.00
_cell_angle_beta 93.02(2)
_cell_angle_gamma 90.00
_cell_formula_units_Z 2
_cell_length_a 8.9710(16)
_cell_length_b 14.164(2)
_cell_length_c 11.563(2)
_cell_measurement_temperature 180(2)
_cell_volume 1467.3(4)
_diffrn_ambient_temperature 180(2)
_exptl_crystal_density_diffrn 1.278
_cod_original_sg_symbol_H-M 'P 21'
_cod_database_code 4061574

loop_
_symmetry_equiv_pos_as_xyz
'x, y, z'
'-x, y+1/2, -z'

loop_
_atom_site_label
_atom_site_type_symbol
_atom_site_fract_x
_atom_site_fract_y
_atom_site_fract_z
_atom_site_U_iso_or_equiv
_atom_site_adp_type
_atom_site_occupancy
_atom_site_symmetry_multiplicity
_atom_site_calc_flag
_atom_site_refinement_flags
_atom_site_disorder_assembly
_atom_site_disorder_group
P1 P 0.73777(5) 0.36032(3) 0.03770(4) 0.01534(9) Uani 1 1 d . . .
P2 P 0.60643(5) 0.33436(3) 0.33810(4) 0.01641(10) Uani 1 1 d . . .
S1 S 0.78999(5) 0.23521(3) -0.01637(4) 0.02485(11) Uani 1 1 d . . .
S2 S 0.77125(5) 0.24437(3) 0.35552(4) 0.02530(11) Uani 1 1 d . . .
O1 O 0.96425(18) 0.55873(11) 0.20877(12) 0.0374(4) Uani 1 1 d . . .
O2 O 0.86560(15) 0.56687(10) 0.38558(11) 0.0278(3) Uani 1 1 d . . .
C14 C 0.7069(2) 0.44968(12) -0.07205(14) 0.0176(3) Uani 1 1 d . . .
C13 C 0.5699(2) 0.48682(12) -0.06491(15) 0.0189(3) Uani 1 1 d . . .
C12 C 0.4845(2) 0.44790(12) 0.03181(14) 0.0185(3) Uani 1 1 d . . .
C11 C 0.55597(19) 0.37935(11) 0.09560(14) 0.0155(3) Uani 1 1 d . . .
C15 C 0.8804(2) 0.40779(13) 0.13802(15) 0.0194(3) Uani 1 1 d . . .
H15A H 0.9095 0.3586 0.1930 0.023 Uiso 1 1 calc R . .
H15B H 0.9672 0.4226 0.0948 0.023 Uiso 1 1 calc R . .
C16 C 0.8396(2) 0.49612(13) 0.20671(15) 0.0204(4) Uani 1 1 d . . .
H16 H 0.7509 0.5267 0.1706 0.024 Uiso 1 1 calc R . .
C27 C 0.9912(2) 0.59564(15) 0.32324(16) 0.0281(4) Uani 1 1 d . . .
C271 C 0.9989(3) 0.70086(17) 0.3199(2) 0.0447(6) Uani 1 1 d . . .
H27A H 0.9085 0.7254 0.2833 0.067 Uiso 1 1 calc R . .
H27B H 1.0824 0.7200 0.2768 0.067 Uiso 1 1 calc R . .
H27C H 1.0108 0.7249 0.3974 0.067 Uiso 1 1 calc R . .
C272 C 1.1350(3) 0.5519(2) 0.3748(2) 0.0429(6) Uani 1 1 d . . .
H27D H 1.1588 0.5790 0.4496 0.064 Uiso 1 1 calc R . .
H27E H 1.2149 0.5643 0.3247 0.064 Uiso 1 1 calc R . .
H27F H 1.1221 0.4850 0.3824 0.064 Uiso 1 1 calc R . .
C24 C 0.4449(2) 0.30083(12) 0.41529(16) 0.0199(4) Uani 1 1 d . . .
C23 C 0.33440(19) 0.27744(13) 0.33740(15) 0.0199(4) Uani 1 1 d . . .
C22 C 0.3652(2) 0.29784(12) 0.21433(15) 0.0185(4) Uani 1 1 d . . .
C21 C 0.50150(18) 0.33548(12) 0.19921(13) 0.0163(3) Uani 1 1 d . . .
C25 C 0.6623(2) 0.45562(14) 0.37265(16) 0.0227(4) Uani 1 1 d . . .
H25A H 0.5917 0.4987 0.3343 0.027 Uiso 1 1 calc R . .
H25B H 0.6584 0.4654 0.4555 0.027 Uiso 1 1 calc R . .
C26 C 0.8191(2) 0.47888(13) 0.33583(15) 0.0211(4) Uani 1 1 d . . .
H26 H 0.8881 0.4292 0.3637 0.025 Uiso 1 1 calc R . .
C141 C 0.8228(2) 0.47303(12) -0.15421(15) 0.0182(3) Uani 1 1 d . . .
C142 C 0.8208(2) 0.43088(14) -0.26360(16) 0.0261(4) Uani 1 1 d . . .
H142 H 0.7451 0.3888 -0.2861 0.031 Uiso 1 1 calc R . .
C143 C 0.9315(3) 0.45185(15) -0.33831(16) 0.0308(5) Uani 1 1 d . . .
H143 H 0.9300 0.4236 -0.4109 0.037 Uiso 1 1 calc R . .
C144 C 1.0441(2) 0.51423(14) -0.30628(18) 0.0283(4) Uani 1 1 d . . .
H144 H 1.1177 0.5281 -0.3574 0.034 Uiso 1 1 calc R . .
C145 C 1.0477(2) 0.55633(14) -0.19796(17) 0.0265(4) Uani 1 1 d . . .
H145 H 1.1235 0.5986 -0.1762 0.032 Uiso 1 1 calc R . .
C146 C 0.9378(2) 0.53512(13) -0.12227(16) 0.0219(4) Uani 1 1 d . . .
H146 H 0.9410 0.5627 -0.0492 0.026 Uiso 1 1 calc R . .
C131 C 0.5029(2) 0.56133(15) -0.14413(18) 0.0303(4) Uani 1 1 d . . .
H13A H 0.4838 0.6171 -0.1002 0.045 Uiso 1 1 calc R . .
H13B H 0.4110 0.5384 -0.1800 0.045 Uiso 1 1 calc R . .
H13C H 0.5712 0.5760 -0.2027 0.045 Uiso 1 1 calc R . .
C121 C 0.3350(2) 0.48925(14) 0.05476(18) 0.0272(4) Uani 1 1 d . . .
H12A H 0.2620 0.4669 -0.0024 0.041 Uiso 1 1 calc R . .
H12B H 0.3404 0.5569 0.0511 0.041 Uiso 1 1 calc R . .
H12C H 0.3068 0.4705 0.1303 0.041 Uiso 1 1 calc R . .
C241 C 0.4465(2) 0.29014(13) 0.54289(15) 0.0197(4) Uani 1 1 d . . .
C242 C 0.5353(2) 0.22336(16) 0.60070(17) 0.0315(5) Uani 1 1 d . . .
H242 H 0.5961 0.1842 0.5591 0.038 Uiso 1 1 calc R . .
C243 C 0.5343(3) 0.21456(18) 0.71955(18) 0.0380(5) Uani 1 1 d . . .
H243 H 0.5945 0.1696 0.7575 0.046 Uiso 1 1 calc R . .
C244 C 0.4448(2) 0.27186(18) 0.78214(17) 0.0347(5) Uani 1 1 d . . .
H244 H 0.4447 0.2658 0.8622 0.042 Uiso 1 1 calc R . .
C245 C 0.3557(3) 0.33782(18) 0.72655(18) 0.0386(5) Uani 1 1 d . . .
H245 H 0.2938 0.3759 0.7688 0.046 Uiso 1 1 calc R . .
C246 C 0.3575(2) 0.34814(16) 0.60702(17) 0.0334(5) Uani 1 1 d . . .
H246 H 0.2986 0.3942 0.5699 0.040 Uiso 1 1 calc R . .
C231 C 0.1904(2) 0.23199(18) 0.36713(17) 0.0336(5) Uani 1 1 d . . .
H23A H 0.1923 0.2196 0.4488 0.050 Uiso 1 1 calc R . .
H23B H 0.1779 0.1737 0.3254 0.050 Uiso 1 1 calc R . .
H23C H 0.1088 0.2735 0.3462 0.050 Uiso 1 1 calc R . .
C221 C 0.2529(2) 0.27403(15) 0.11887(16) 0.0260(4) Uani 1 1 d . . .
H22A H 0.2940 0.2873 0.0456 0.039 Uiso 1 1 calc R . .
H22B H 0.1646 0.3113 0.1268 0.039 Uiso 1 1 calc R . .
H22C H 0.2280 0.2082 0.1229 0.039 Uiso 1 1 calc R . .

loop_
_atom_site_aniso_label
_atom_site_aniso_U_11
_atom_site_aniso_U_22
_atom_site_aniso_U_33
_atom_site_aniso_U_23
_atom_site_aniso_U_13
_atom_site_aniso_U_12
P1 0.0144(2) 0.0165(2) 0.01515(19) 0.00163(16) 0.00104(15) 0.00092(17)
P2 0.01270(19) 0.0199(2) 0.01671(19) 0.00211(16) 0.00136(15) -0.00060(18)
S1 0.0311(2) 0.0178(2) 0.0257(2) -0.00142(18) 0.00236(18) 0.0047(2)
S2 0.0168(2) 0.0285(2) 0.0308(2) 0.00786(19) 0.00243(17) 0.0053(2)
O1 0.0438(9) 0.0458(9) 0.0232(7) -0.0068(6) 0.0069(6) -0.0308(8)
O2 0.0290(7) 0.0288(7) 0.0262(7) -0.0097(6) 0.0083(6) -0.0127(6)
C14 0.0196(9) 0.0163(8) 0.0166(8) -0.0003(6) -0.0013(7) -0.0005(7)
C13 0.0212(9) 0.0152(8) 0.0199(8) 0.0023(7) -0.0021(7) -0.0005(7)
C12 0.0174(8) 0.0168(8) 0.0211(8) -0.0008(7) -0.0004(7) -0.0007(7)
C11 0.0138(8) 0.0168(8) 0.0158(7) -0.0013(6) 0.0004(6) -0.0007(7)
C15 0.0148(8) 0.0240(9) 0.0194(8) 0.0006(7) 0.0019(7) -0.0003(7)
C16 0.0198(9) 0.0206(9) 0.0209(9) -0.0005(7) 0.0014(7) -0.0046(7)
C27 0.0316(11) 0.0302(10) 0.0229(9) -0.0068(8) 0.0065(8) -0.0132(9)
C271 0.0524(15) 0.0315(11) 0.0520(14) -0.0055(10) 0.0187(12) -0.0130(11)
C272 0.0303(12) 0.0569(15) 0.0414(12) 0.0025(11) 0.0014(10) -0.0120(12)
C24 0.0167(8) 0.0211(8) 0.0223(9) 0.0041(7) 0.0049(7) 0.0023(7)
C23 0.0161(9) 0.0209(9) 0.0230(9) 0.0023(7) 0.0031(7) 0.0014(7)
C22 0.0163(8) 0.0188(8) 0.0203(9) 0.0015(6) 0.0013(7) 0.0015(7)
C21 0.0145(7) 0.0172(8) 0.0172(7) 0.0013(6) 0.0007(6) 0.0033(7)
C25 0.0201(9) 0.0249(9) 0.0234(9) -0.0021(7) 0.0048(7) -0.0034(8)
C26 0.0207(9) 0.0218(9) 0.0208(9) -0.0031(7) 0.0002(7) -0.0048(7)
C141 0.0201(9) 0.0164(8) 0.0183(8) 0.0043(6) 0.0014(7) 0.0019(7)
C142 0.0328(11) 0.0237(9) 0.0219(9) 0.0003(7) 0.0017(8) -0.0030(8)
C143 0.0445(13) 0.0307(11) 0.0180(9) -0.0012(8) 0.0087(8) 0.0040(10)
C144 0.0282(10) 0.0277(10) 0.0302(10) 0.0098(8) 0.0130(8) 0.0049(9)
C145 0.0214(9) 0.0259(9) 0.0323(10) 0.0047(8) 0.0019(8) -0.0029(8)
C146 0.0232(9) 0.0212(9) 0.0211(9) 0.0028(7) 0.0003(7) 0.0007(8)
C131 0.0276(10) 0.0306(10) 0.0328(10) 0.0151(9) 0.0022(8) 0.0060(9)
C121 0.0232(10) 0.0247(10) 0.0340(10) 0.0065(8) 0.0051(8) 0.0088(8)
C241 0.0158(8) 0.0234(9) 0.0201(9) 0.0005(7) 0.0026(7) -0.0045(7)
C242 0.0356(11) 0.0340(11) 0.0255(9) 0.0036(8) 0.0059(8) 0.0089(9)
C243 0.0415(13) 0.0484(14) 0.0240(10) 0.0075(9) 0.0004(9) 0.0084(11)
C244 0.0343(11) 0.0514(13) 0.0187(9) -0.0036(9) 0.0028(8) -0.0047(11)
C245 0.0407(12) 0.0474(13) 0.0285(10) -0.0098(10) 0.0088(8) 0.0077(12)
C246 0.0342(11) 0.0349(12) 0.0314(10) 0.0013(9) 0.0051(8) 0.0121(10)
C231 0.0217(10) 0.0492(13) 0.0298(10) 0.0071(10) 0.0015(8) -0.0117(10)
C221 0.0192(9) 0.0313(10) 0.0272(9) 0.0021(8) -0.0009(7) -0.0020(8)

loop_
_geom_bond_atom_site_label_1
_geom_bond_atom_site_label_2
_geom_bond_distance
_geom_bond_site_symmetry_2
_geom_bond_publ_flag
P1 C14 1.8034(17) . ?
P1 C15 1.8105(19) . ?
P1 C11 1.8154(17) . ?
P1 S1 1.9446(6) . ?
P2 C24 1.8051(18) . ?
P2 C21 1.8183(17) . ?
P2 C25 1.827(2) . ?
P2 S2 1.9545(7) . ?
O1 C16 1.426(2) . ?
O1 C27 1.432(2) . ?
O2 C26 1.426(2) . ?
O2 C27 1.429(2) . ?
C14 C13 1.343(3) . ?
C14 C141 1.482(2) . ?
C13 C12 1.494(2) . ?
C13 C131 1.502(3) . ?
C12 C11 1.359(2) . ?
C12 C121 1.500(3) . ?
C11 C21 1.457(2) . ?
C15 C16 1.536(2) . ?
C16 C26 1.533(2) . ?
C27 C271 1.493(3) . ?
C27 C272 1.524(3) . ?
C24 C23 1.345(3) . ?
C24 C241 1.483(3) . ?
C23 C22 1.492(2) . ?
C23 C231 1.500(2) . ?
C22 C21 1.354(3) . ?
C22 C221 1.493(3) . ?
C25 C26 1.527(2) . ?
C141 C146 1.391(3) . ?
C141 C142 1.398(3) . ?
C142 C143 1.383(3) . ?
C143 C144 1.378(3) . ?
C144 C145 1.386(3) . ?
C145 C146 1.386(3) . ?
C241 C242 1.386(3) . ?
C241 C246 1.388(3) . ?
C242 C243 1.380(3) . ?
C243 C244 1.374(3) . ?
C244 C245 1.368(3) . ?
C245 C246 1.391(3) . ?

loop_
_cod_related_entry_id
_cod_related_entry_database
_cod_related_entry_code
1 ChemSpider 21192190
